data_7135797
loop_
_publ_author_name
'Pattanmarthodiyil, Fathima Thasnim'
'Hariharan, Mahesh'

_publ_section_title
;
 Unlocking Non-Kasha Room Temperature Phosphorescence in Azulene-based
 Cocrystal
;
_journal_name_full 'Chemical Communications'
_journal_paper_doi 10.1039/D6CC00894A
_journal_year 2026
_chemical_formula_moiety 'C10H8, C10H2N4'
_chemical_formula_sum 'C20 H10 N4'
_chemical_formula_weight 306.32
_space_group_crystal_system monoclinic
_space_group_IT_number 12
_space_group_name_Hall '-C 2y'
_space_group_name_H-M_alt 'C 1 2/m 1'
_atom_sites_solution_hydrogens mixed
_audit_creation_method SHELXL-2019/3
_audit_update_record
;
2026-05-04 deposited with the CCDC.	2026-05-06 downloaded from the CCDC.
;
_cell_angle_alpha 90
_cell_angle_beta 107.9040(10)
_cell_angle_gamma 90
_cell_formula_units_Z 2
_cell_length_a 9.3261(3)
_cell_length_b 12.5443(4)
_cell_length_c 6.6892(3)
_cell_measurement_reflns_used 4906
_cell_measurement_temperature 293(2)
_cell_measurement_theta_max 28.29
_cell_measurement_theta_min 2.79
_cell_volume 744.67(5)
_computing_cell_refinement 'APEX3/SAINT (Bruker, 2016)'
_computing_data_collection 'APEX3 (Bruker, 2016)'
_computing_data_reduction 'SAINT/XPREP (Bruker, 2016)'
_computing_molecular_graphics 'ORTEP3 (Farrugia, 1997) and Mercury (Bruno et al., 2002)'
_computing_publication_material 'SHELXL-2019/3 (Sheldrick, 2019)'
_computing_structure_refinement 'SHELXL-2019/3 (Sheldrick, 2019)'
_computing_structure_solution 'SHELXT-2018/3 (Sheldrick, 2018)'
_diffrn_ambient_temperature 293(2)
_diffrn_measured_fraction_theta_full 0.994
_diffrn_measured_fraction_theta_max 0.990
_diffrn_measurement_device_type 'Bruker Apex3 CMOS'
_diffrn_measurement_method '\w scans'
_diffrn_radiation_type MoK\a
_diffrn_radiation_wavelength 0.71073
_diffrn_reflns_av_R_equivalents 0.0323
_diffrn_reflns_av_unetI/netI 0.0182
_diffrn_reflns_Laue_measured_fraction_full 0.994
_diffrn_reflns_Laue_measured_fraction_max 0.990
_diffrn_reflns_limit_h_max 12
_diffrn_reflns_limit_h_min -12
_diffrn_reflns_limit_k_max 16
_diffrn_reflns_limit_k_min -16
_diffrn_reflns_limit_l_max 8
_diffrn_reflns_limit_l_min -7
_diffrn_reflns_number 11017
_diffrn_reflns_point_group_measured_fraction_full 0.994
_diffrn_reflns_point_group_measured_fraction_max 0.990
_diffrn_reflns_theta_full 25.242
_diffrn_reflns_theta_max 28.453
_diffrn_reflns_theta_min 2.812
_diffrn_source 'Sealed microfocus tube'
_exptl_absorpt_coefficient_mu 0.085
_exptl_absorpt_correction_T_max 0.95
_exptl_absorpt_correction_T_min 0.91
_exptl_absorpt_correction_type multi-scan
_exptl_absorpt_process_details
;   
Reference: Krause, L., Herbst-Irmer, R., Sheldrick G.M. & Stalke D.,
 J. Appl. Cryst. 48 (2015) 3-10.
;
_exptl_crystal_colour 'dark red'
_exptl_crystal_density_diffrn 1.366
_exptl_crystal_description 'rectangular block'
_exptl_crystal_F_000 316
_exptl_crystal_size_max 0.210
_exptl_crystal_size_mid 0.068
_exptl_crystal_size_min 0.056
_refine_diff_density_max 0.344
_refine_diff_density_min -0.285
_refine_diff_density_rms 0.043
_refine_ls_extinction_coef 0.023(4)
_refine_ls_extinction_expression Fc^*^=kFc[1+0.001xFc^2^\l^3^/sin(2\q)]^-1/4^
_refine_ls_extinction_method 'SHELXL-2019/3 (Sheldrick 2019)'
_refine_ls_goodness_of_fit_ref 1.084
_refine_ls_hydrogen_treatment mixed
_refine_ls_matrix_type full
_refine_ls_number_parameters 71
_refine_ls_number_reflns 969
_refine_ls_number_restraints 1
_refine_ls_restrained_S_all 1.083
_refine_ls_R_factor_all 0.0359
_refine_ls_R_factor_gt 0.0320
_refine_ls_shift/su_max 0.000
_refine_ls_shift/su_mean 0.000
_refine_ls_structure_factor_coef Fsqd
_refine_ls_weighting_details 'w=1/[\s^2^(Fo^2^)+(0.0502P)^2^+0.3546P] where P=(Fo^2^+2Fc^2^)/3'
_refine_ls_weighting_scheme calc
_refine_ls_wR_factor_gt 0.0907
_refine_ls_wR_factor_ref 0.0941
_reflns_Friedel_coverage 0.000
_reflns_number_gt 909
_reflns_number_total 969
_reflns_threshold_expression 'I > 2\s(I)'
_cod_data_source_file d6cc00894a2.cif
_cod_data_source_block shelx
_cod_original_sg_symbol_H-M 'C 2/m'
_cod_database_code 7135797
_shelx_shelxl_version_number 2019/3
_shelx_space_group_comment
;
The symmetry employed for this shelxl refinement is uniquely defined
by the following loop, which should always be used as a source of
symmetry information in preference to the above space-group names.
They are only intended as comments.
;
_shelx_estimated_absorpt_t_min 0.982
_shelx_estimated_absorpt_t_max 0.995

loop_
_space_group_symop_operation_xyz
'x, y, z'
'-x, y, -z'
'x+1/2, y+1/2, z'
'-x+1/2, y+1/2, -z'
'-x, -y, -z'
'x, -y, z'
'-x+1/2, -y+1/2, -z'
'x+1/2, -y+1/2, z'

loop_
_atom_site_label
_atom_site_type_symbol
_atom_site_fract_x
_atom_site_fract_y
_atom_site_fract_z
_atom_site_U_iso_or_equiv
_atom_site_adp_type
_atom_site_occupancy
_atom_site_site_symmetry_order
_atom_site_calc_flag
_atom_site_refinement_flags_posn
_atom_site_refinement_flags_adp
_atom_site_refinement_flags_occupancy
_atom_site_disorder_assembly
_atom_site_disorder_group
C1 C 0.27602(9) 0.11352(6) 0.12016(12) 0.0159(2) Uani 1 1 d . . . . .
C2 C 0.13536(8) 0.05613(6) 0.05836(11) 0.0134(2) Uani 1 1 d . . . . .
C3 C 0.000000 0.11214(9) 0.000000 0.0142(2) Uani 1 2 d S T P . .
H3 H -0.000002 0.186280 -0.000002 0.017 Uiso 1 2 calc R U P . .
N1 N 0.38813(8) 0.15900(6) 0.17011(11) 0.0215(2) Uani 1 1 d . . . . .
C5 C 0.21414(10) 0.09596(7) 0.59522(13) 0.0216(2) Uani 1 1 d D . . . .
C6 C 0.29242(13) 0.000000 0.62994(18) 0.0218(3) Uani 1 2 d S T P . .
H6 H 0.397212 0.000000 0.676418 0.026 Uiso 1 2 calc R U P . .
C7 C -0.06745(19) 0.12724(15) 0.4740(2) 0.0176(3) Uani 0.5 1 d . . P . .
H7 H -0.048441 0.200122 0.486093 0.021 Uiso 0.5 1 calc R U P . .
C8 C 0.05600(18) 0.05965(14) 0.5282(2) 0.0149(3) Uani 0.5 1 d . . P . .
H5 H 0.2669(14) 0.1600(6) 0.622(2) 0.048(4) Uiso 1 1 d D . . . .

loop_
_atom_site_aniso_label
_atom_site_aniso_U_11
_atom_site_aniso_U_22
_atom_site_aniso_U_33
_atom_site_aniso_U_23
_atom_site_aniso_U_13
_atom_site_aniso_U_12
C1 0.0153(4) 0.0143(4) 0.0181(4) 0.0006(3) 0.0049(3) 0.0014(3)
C2 0.0126(4) 0.0140(4) 0.0138(4) -0.0004(3) 0.0045(3) -0.0009(3)
C3 0.0143(5) 0.0126(5) 0.0160(5) 0.000 0.0049(4) 0.000
N1 0.0170(4) 0.0197(4) 0.0268(4) -0.0001(3) 0.0051(3) -0.0023(3)
C5 0.0200(4) 0.0275(5) 0.0167(4) -0.0012(3) 0.0049(3) -0.0025(3)
C6 0.0165(5) 0.0312(7) 0.0176(5) 0.000 0.0053(4) 0.000
C7 0.0208(8) 0.0170(8) 0.0150(7) 0.0003(6) 0.0054(6) 0.0005(6)
C8 0.0150(6) 0.0171(9) 0.0126(7) -0.0005(5) 0.0043(5) -0.0023(5)

loop_
_atom_type_symbol
_atom_type_description
_atom_type_scat_dispersion_real
_atom_type_scat_dispersion_imag
_atom_type_scat_source
C C 0.0033 0.0016 'International Tables Vol C Tables 4.2.6.8 and 6.1.1.4'
H H 0.0000 0.0000 'International Tables Vol C Tables 4.2.6.8 and 6.1.1.4'
N N 0.0061 0.0033 'International Tables Vol C Tables 4.2.6.8 and 6.1.1.4'

loop_
_geom_angle_atom_site_label_1
_geom_angle_atom_site_label_2
_geom_angle_atom_site_label_3
_geom_angle
_geom_angle_site_symmetry_1
_geom_angle_site_symmetry_3
_geom_angle_publ_flag
N1 C1 C2 179.72(9) . . ?
C3 C2 C2 120.33(5) . 6 ?
C3 C2 C1 119.70(7) . . ?
C2 C2 C1 119.98(4) 6 . ?
C2 C3 C2 119.35(10) . 2 ?
C2 C3 H3 120.3 . . ?
C2 C3 H3 120.3 2 . ?
C7 C5 C6 136.75(12) 2_556 . ?
C7 C5 C8 34.81(9) 2_556 . ?
C6 C5 C8 102.00(10) . . ?
C7 C5 H5 103.5(9) 2_556 . ?
C6 C5 H5 119.8(9) . . ?
C8 C5 H5 138.2(9) . . ?
C5 C6 C5 120.02(11) 6 . ?
C5 C6 H6 120.0 6 . ?
C5 C6 H6 120.0 . . ?
C5 C7 C8 125.48(15) 2_556 . ?
C5 C7 H7 117.3 2_556 . ?
C8 C7 H7 117.3 . . ?
C5 C7 H7 154.74(15) 2_556 2_556 ?
C8 C7 H7 79.40(15) . 2_556 ?
H7 C7 H7 38.1 . 2_556 ?
C7 C8 C7 59.1(2) 2_556 . ?
C7 C8 C5 65.21(17) 2_556 . ?
C7 C8 C5 124.27(13) . . ?
C7 C8 C8 172.46(17) 2_556 6 ?
C7 C8 C8 127.74(9) . 6 ?
C5 C8 C8 107.98(8) . 6 ?

loop_
_geom_bond_atom_site_label_1
_geom_bond_atom_site_label_2
_geom_bond_distance
_geom_bond_site_symmetry_2
_geom_bond_publ_flag
C1 N1 1.1470(11) . ?
C1 C2 1.4411(10) . ?
C2 C3 1.3917(9) . ?
C2 C2 1.4081(15) 6 ?
C3 H3 0.9300 . ?
C5 C7 1.3603(19) 2_556 ?
C5 C6 1.3899(11) . ?
C5 C8 1.4755(17) . ?
C5 H5 0.9302(10) . ?
C6 H6 0.9300 . ?
C7 C8 1.385(2) . ?
C7 H7 0.9300 . ?
C8 C8 1.496(4) 6 ?

loop_
_geom_torsion_atom_site_label_1
_geom_torsion_atom_site_label_2
_geom_torsion_atom_site_label_3
_geom_torsion_atom_site_label_4
_geom_torsion
_geom_torsion_site_symmetry_1
_geom_torsion_site_symmetry_2
_geom_torsion_site_symmetry_3
_geom_torsion_site_symmetry_4
_geom_torsion_publ_flag
C2 C2 C3 C2 0.0 6 . . 2 ?
C1 C2 C3 C2 -179.65(7) . . . 2 ?
C7 C5 C6 C5 -1.7(2) 2_556 . . 6 ?
C8 C5 C6 C5 0.82(14) . . . 6 ?
C5 C7 C8 C7 174.5(3) 2_556 . . 2_556 ?
C5 C7 C8 C5 177.57(11) 2_556 . . . ?
C5 C7 C8 C8 -1.72(18) 2_556 . . 6 ?
C6 C5 C8 C7 -176.94(16) . . . 2_556 ?
C7 C5 C8 C7 -2.90(19) 2_556 . . . ?
C6 C5 C8 C7 -179.84(12) . . . . ?
C7 C5 C8 C8 176.51(16) 2_556 . . 6 ?
C6 C5 C8 C8 -0.43(8) . . . 6 ?
